data_4302967
loop_
_publ_author_name
'Jie-Peng Zhang'
'Sujit K. Ghosh'
'Jian-Bin Lin'
'Susumu Kitagawa'

_publ_section_title
;
New Heterometallic Carboxylate Frameworks: Synthesis, Structure,
Robustness, Flexibility, and Porosity
;
_journal_name_full 'Inorganic Chemistry'
_journal_page_first 7970
_journal_page_last 7976
_journal_paper_doi 10.1021/ic900919w
_journal_volume 48
_journal_year 2009
_chemical_formula_sum 'C16 H12 Co Li2 O10'
_chemical_formula_weight 437.07
_chemical_name_systematic
; 
 ? 
;
_space_group_IT_number 20
_symmetry_cell_setting orthorhombic
_symmetry_space_group_name_Hall 'C 2c 2'
_symmetry_space_group_name_H-M 'C 2 2 21'
_atom_sites_solution_hydrogens geom
_atom_sites_solution_primary direct
_atom_sites_solution_secondary difmap
_audit_creation_method SHELXL-97
_cell_angle_alpha 90.00
_cell_angle_beta 90.00
_cell_angle_gamma 90.00
_cell_formula_units_Z 4
_cell_length_a 12.024(3)
_cell_length_b 15.032(4)
_cell_length_c 12.948(3)
_cell_measurement_temperature 113(2)
_cell_volume 2340.3(10)
_computing_structure_refinement 'SHELXL-97 (Sheldrick, 1997)'
_computing_structure_solution 'SHELXS-97 (Sheldrick, 1990)'
_diffrn_ambient_temperature 113(2)
_diffrn_measured_fraction_theta_full 0.976
_diffrn_measured_fraction_theta_max 0.976
_diffrn_measurement_device_type CCD
_diffrn_measurement_method '/w scan'
_diffrn_radiation_monochromator graphite
_diffrn_radiation_source 'fine-focus sealed tube'
_diffrn_radiation_type MoK\a
_diffrn_radiation_wavelength 0.71073
_diffrn_reflns_av_R_equivalents 0.0276
_diffrn_reflns_av_sigmaI/netI 0.0454
_diffrn_reflns_limit_h_max 14
_diffrn_reflns_limit_h_min -14
_diffrn_reflns_limit_k_max 18
_diffrn_reflns_limit_k_min -16
_diffrn_reflns_limit_l_max 10
_diffrn_reflns_limit_l_min -15
_diffrn_reflns_number 4957
_diffrn_reflns_theta_full 26.00
_diffrn_reflns_theta_max 26.00
_diffrn_reflns_theta_min 2.17
_exptl_absorpt_coefficient_mu 0.774
_exptl_absorpt_correction_T_max 0.8605
_exptl_absorpt_correction_T_min 0.8300
_exptl_absorpt_correction_type multi-scan
_exptl_absorpt_process_details SADABS
_exptl_crystal_colour violet
_exptl_crystal_density_diffrn 1.240
_exptl_crystal_density_method 'not measured'
_exptl_crystal_description needle
_exptl_crystal_F_000 884
_exptl_crystal_size_max 0.25
_exptl_crystal_size_mid 0.21
_exptl_crystal_size_min 0.20
_refine_diff_density_max 0.538
_refine_diff_density_min -0.505
_refine_diff_density_rms 0.124
_refine_ls_abs_structure_details 'Flack H D (1983), Acta Cryst. A39, 876-881'
_refine_ls_abs_structure_Flack 0.09(3)
_refine_ls_extinction_method none
_refine_ls_goodness_of_fit_ref 1.067
_refine_ls_hydrogen_treatment constr
_refine_ls_matrix_type full
_refine_ls_number_parameters 155
_refine_ls_number_reflns 2192
_refine_ls_number_restraints 0
_refine_ls_restrained_S_all 1.067
_refine_ls_R_factor_all 0.0473
_refine_ls_R_factor_gt 0.0455
_refine_ls_shift/su_max 0.001
_refine_ls_shift/su_mean 0.000
_refine_ls_structure_factor_coef Fsqd
_refine_ls_weighting_details 'calc w=1/[\s^2^(Fo^2^)+(0.0709P)^2^+2.0213P] where P=(Fo^2^+2Fc^2^)/3'
_refine_ls_weighting_scheme calc
_refine_ls_wR_factor_gt 0.1154
_refine_ls_wR_factor_ref 0.1165
_reflns_number_gt 2108
_reflns_number_total 2192
_reflns_threshold_expression >2sigma(I)
_cod_data_source_file ic900919w_si_002_5.cif
_cod_data_source_block 5
_cod_original_cell_volume 2340.5(9)
_cod_database_code 4302967

loop_
_symmetry_equiv_pos_as_xyz
'x, y, z'
'-x, -y, z+1/2'
'-x, y, -z+1/2'
'x, -y, -z'
'x+1/2, y+1/2, z'
'-x+1/2, -y+1/2, z+1/2'
'-x+1/2, y+1/2, -z+1/2'
'x+1/2, -y+1/2, -z'

loop_
_atom_site_label
_atom_site_type_symbol
_atom_site_fract_x
_atom_site_fract_y
_atom_site_fract_z
_atom_site_U_iso_or_equiv
_atom_site_adp_type
_atom_site_occupancy
_atom_site_symmetry_multiplicity
_atom_site_calc_flag
_atom_site_refinement_flags
_atom_site_disorder_assembly
_atom_site_disorder_group
Co1 Co 0.5000 0.56435(3) 0.7500 0.02035(19) Uani 1 2 d S . .
O1 O 0.3377(3) 0.4203(2) 0.72071(19) 0.0414(8) Uani 1 1 d . . .
O2 O 0.4316(2) 0.48210(18) 0.8484(2) 0.0341(6) Uani 1 1 d . . .
O3 O 0.1031(2) 0.15251(18) 0.8076(2) 0.0340(6) Uani 1 1 d . . .
O4 O 0.1357(3) 0.08251(18) 0.9545(2) 0.0319(6) Uani 1 1 d . . .
C1 C 0.3225(4) 0.3562(3) 0.8876(3) 0.0357(9) Uani 1 1 d . . .
C2 C 0.2548(3) 0.2872(2) 0.8567(3) 0.0286(8) Uani 1 1 d . A .
H2A H 0.2326 0.2827 0.7865 0.034 Uiso 1 1 calc R . .
C3 C 0.2187(4) 0.2242(3) 0.9282(3) 0.0345(9) Uani 1 1 d . . .
C4 C 0.2269(8) 0.2441(6) 1.0350(7) 0.030(2) Uiso 0.491(14) 1 d P A 1
H4A H 0.1875 0.2097 1.0845 0.036 Uiso 0.491(14) 1 calc PR A 1
C5 C 0.2935(9) 0.3149(7) 1.0661(8) 0.041(3) Uiso 0.491(14) 1 d P A 1
H5A H 0.3110 0.3225 1.1371 0.049 Uiso 0.491(14) 1 calc PR A 1
C6 C 0.3342(9) 0.3740(7) 0.9939(7) 0.031(2) Uiso 0.491(14) 1 d P A 1
H6A H 0.3701 0.4269 1.0159 0.038 Uiso 0.491(14) 1 calc PR A 1
C4' C 0.2710(8) 0.2226(6) 1.0274(6) 0.030(2) Uiso 0.509(14) 1 d P A 2
H4'A H 0.2552 0.1754 1.0738 0.036 Uiso 0.509(14) 1 calc PR A 2
C5' C 0.3428(8) 0.2874(6) 1.0561(7) 0.038(2) Uiso 0.509(14) 1 d P A 2
H5'A H 0.3721 0.2879 1.1242 0.046 Uiso 0.509(14) 1 calc PR A 2
C6' C 0.3739(8) 0.3539(6) 0.9857(6) 0.026(2) Uiso 0.509(14) 1 d P A 2
H6'A H 0.4287 0.3967 1.0037 0.032 Uiso 0.509(14) 1 calc PR A 2
C7 C 0.3664(3) 0.4236(3) 0.8123(3) 0.0277(8) Uani 1 1 d . A .
C8 C 0.1477(3) 0.1476(2) 0.8952(3) 0.0259(8) Uani 1 1 d . A .
Li1 Li 0.5944(11) 0.4596(8) 0.9104(9) 0.028(3) Uani 0.50 1 d P . .
Li2 Li 0.3029(15) 0.4638(11) 0.5877(10) 0.049(4) Uani 0.50 1 d P . .
O1W O 0.145(2) 0.4949(16) 0.567(2) 0.106(5) Uiso 0.25 1 d P . 1
H1WA H 0.1115 0.4933 0.6246 0.128 Uiso 0.25 1 d PR . 1
H1WB H 0.1067 0.5128 0.5161 0.128 Uiso 0.25 1 d PR . 1
O1W' O 0.140(2) 0.4539(16) 0.593(2) 0.106(5) Uiso 0.25 1 d P . 2
H1WC H 0.1065 0.4649 0.6497 0.128 Uiso 0.25 1 d PR . 2
H1WD H 0.0897 0.4278 0.5585 0.128 Uiso 0.25 1 d PR . 2
O2W O 0.0000 0.3354(14) 0.7500 0.101(6) Uiso 0.30 2 d SP B 3
H2W H 0.0301 0.3408 0.6909 0.121 Uiso 0.40 1 d PR B 3
O3W O 0.186(6) 0.087(6) 0.945(7) 0.12(3) Uiso 0.09 1 d P . 4
H3W H 0.2127 0.1140 0.9971 0.145 Uiso 0.28 1 d PR . 4
O4W O 0.0000 0.675(4) 0.7500 0.103(17) Uiso 0.12 2 d SP C 5
H4W H 0.0000 0.6189 0.7500 0.124 Uiso 0.24 2 d SPR C 5
O5W O -0.104(6) 0.547(5) 0.648(5) 0.15(3) Uiso 0.10 1 d P D 6
H5W H -0.0643 0.5077 0.6178 0.178 Uiso 0.20 1 d PR D 6
O6W O 0.098(9) 0.557(8) 0.714(8) 0.106(5) Uiso 0.05 1 d P E 7
O7W O -0.001(12) 0.586(7) 0.659(8) 0.106(5) Uiso 0.05 1 d P E 7

loop_
_atom_site_aniso_label
_atom_site_aniso_U_11
_atom_site_aniso_U_22
_atom_site_aniso_U_33
_atom_site_aniso_U_23
_atom_site_aniso_U_13
_atom_site_aniso_U_12
Co1 0.0282(3) 0.0136(3) 0.0193(3) 0.000 -0.0009(3) 0.000
O1 0.0603(18) 0.0435(18) 0.0204(13) 0.0105(12) -0.0043(11) -0.0235(14)
O2 0.0542(17) 0.0220(13) 0.0262(15) -0.0037(12) 0.0092(13) -0.0119(12)
O3 0.0521(16) 0.0266(14) 0.0233(13) 0.0090(11) -0.0098(12) -0.0173(12)
O4 0.0473(19) 0.0242(16) 0.0243(13) 0.0050(12) -0.0017(12) -0.0117(12)
C1 0.055(2) 0.028(2) 0.0236(19) 0.0038(16) -0.0032(17) -0.0140(18)
C2 0.043(2) 0.0265(19) 0.0161(16) 0.0041(15) -0.0026(14) -0.0101(15)
C3 0.054(2) 0.031(2) 0.0185(18) 0.0018(17) -0.0057(16) -0.0210(19)
C7 0.0350(18) 0.025(2) 0.0231(16) -0.0008(17) 0.0002(14) -0.0063(15)
C8 0.035(2) 0.0232(19) 0.0193(17) -0.0019(15) -0.0015(15) -0.0103(14)
Li1 0.045(8) 0.022(6) 0.017(6) -0.002(5) -0.009(5) 0.003(5)
Li2 0.077(12) 0.053(10) 0.016(7) -0.006(6) 0.006(7) 0.002(8)

loop_
_atom_type_symbol
_atom_type_description
_atom_type_scat_dispersion_real
_atom_type_scat_dispersion_imag
_atom_type_scat_source
C C 0.0033 0.0016 'International Tables Vol C Tables 4.2.6.8 and 6.1.1.4'
H H 0.0000 0.0000 'International Tables Vol C Tables 4.2.6.8 and 6.1.1.4'
O O 0.0106 0.0060 'International Tables Vol C Tables 4.2.6.8 and 6.1.1.4'
Co Co 0.3494 0.9721 'International Tables Vol C Tables 4.2.6.8 and 6.1.1.4'
Li Li -0.0003 0.0001 'International Tables Vol C Tables 4.2.6.8 and 6.1.1.4'

loop_
_geom_angle_atom_site_label_1
_geom_angle_atom_site_label_2
_geom_angle_atom_site_label_3
_geom_angle
_geom_angle_site_symmetry_1
_geom_angle_site_symmetry_3
_geom_angle_publ_flag
O2 Co1 O2 101.64(16) 3_656 . ?
O2 Co1 O3 114.13(13) 3_656 5 ?
O2 Co1 O3 116.39(11) . 5 ?
O2 Co1 O3 116.39(11) 3_656 7_556 ?
O2 Co1 O3 114.13(13) . 7_556 ?
O3 Co1 O3 95.04(17) 5 7_556 ?
O2 Co1 Li1 48.8(3) 3_656 3_656 ?
O2 Co1 Li1 87.6(3) . 3_656 ?
O3 Co1 Li1 154.7(3) 5 3_656 ?
O3 Co1 Li1 81.0(3) 7_556 3_656 ?
O2 Co1 Li1 87.6(3) 3_656 . ?
O2 Co1 Li1 48.8(3) . . ?
O3 Co1 Li1 81.0(3) 5 . ?
O3 Co1 Li1 154.7(3) 7_556 . ?
Li1 Co1 Li1 112.7(5) 3_656 . ?
C7 O1 Li2 157.4(6) . . ?
C7 O1 Li1 134.2(5) . 3_656 ?
Li2 O1 Li1 37.3(7) . 3_656 ?
C7 O2 Co1 117.3(2) . . ?
C7 O2 Li1 126.4(4) . . ?
Co1 O2 Li1 87.7(3) . . ?
C8 O3 Co1 125.0(2) . 5_445 ?
O3W O4 C8 71(8) . . ?
O3W O4 Li1 118(8) . 8_457 ?
C8 O4 Li1 147.5(4) . 8_457 ?
O3W O4 Li1 107(8) . 5_445 ?
C8 O4 Li1 125.2(4) . 5_445 ?
Li1 O4 Li1 83.8(6) 8_457 5_445 ?
O3W O4 Li2 81(8) . 6 ?
C8 O4 Li2 139.3(6) . 6 ?
Li1 O4 Li2 36.7(7) 8_457 6 ?
Li1 O4 Li2 90.9(6) 5_445 6 ?
O3W O4 Li2 72(8) . 7_546 ?
C8 O4 Li2 119.1(5) . 7_546 ?
Li1 O4 Li2 92.8(5) 8_457 7_546 ?
Li1 O4 Li2 36.0(7) 5_445 7_546 ?
Li2 O4 Li2 77.8(7) 6 7_546 ?
O3W O4 H3W 44.3 . . ?
C8 O4 H3W 83.3 . . ?
Li1 O4 H3W 84.7 8_457 . ?
Li1 O4 H3W 134.5 5_445 . ?
Li2 O4 H3W 56.3 6 . ?
Li2 O4 H3W 101.3 7_546 . ?
C2 C1 C6 119.0(5) . . ?
C2 C1 C6' 120.1(5) . . ?
C6 C1 C6' 23.5(4) . . ?
C2 C1 C7 121.8(4) . . ?
C6 C1 C7 118.1(5) . . ?
C6' C1 C7 116.5(4) . . ?
C1 C2 C3 120.2(3) . . ?
C1 C2 H2A 119.9 . . ?
C3 C2 H2A 119.9 . . ?
C2 C3 C4 118.8(5) . . ?
C2 C3 C4' 118.0(5) . . ?
C4 C3 C4' 25.5(4) . . ?
C2 C3 C8 120.8(3) . . ?
C4 C3 C8 118.8(5) . . ?
C4' C3 C8 119.7(5) . . ?
C5 C4 C3 119.0(8) . . ?
C5 C4 H4A 120.5 . . ?
C3 C4 H4A 120.5 . . ?
C6 C5 C4 120.0(9) . . ?
C6 C5 H5A 120.0 . . ?
C4 C5 H5A 120.0 . . ?
C5 C6 C1 120.3(8) . . ?
C5 C6 H6A 119.8 . . ?
C1 C6 H6A 119.8 . . ?
C5' C4' C3 121.0(7) . . ?
C5' C4' H4'A 119.5 . . ?
C3 C4' H4'A 119.5 . . ?
C4' C5' C6' 120.3(8) . . ?
C4' C5' H5'A 119.9 . . ?
C6' C5' H5'A 119.9 . . ?
C5' C6' C1 118.9(7) . . ?
C5' C6' H6'A 120.5 . . ?
C1 C6' H6'A 120.5 . . ?
O1 C7 O2 123.6(4) . . ?
O1 C7 C1 119.9(4) . . ?
O2 C7 C1 116.5(3) . . ?
O3W C8 O4 29(3) . . ?
O3W C8 O3 134(4) . . ?
O4 C8 O3 123.4(3) . . ?
O3W C8 C3 102(4) . . ?
O4 C8 C3 119.5(3) . . ?
O3 C8 C3 117.2(3) . . ?
Li2 Li1 O4 75.0(9) 3_656 8_557 ?
Li2 Li1 O1 67.6(9) 3_656 3_656 ?
O4 Li1 O1 125.2(7) 8_557 3_656 ?
Li2 Li1 O4 72.5(10) 3_656 5 ?
O4 Li1 O4 88.9(5) 8_557 5 ?
O1 Li1 O4 114.8(6) 3_656 5 ?
Li2 Li1 O2 155.8(11) 3_656 . ?
O4 Li1 O2 128.9(7) 8_557 . ?
O1 Li1 O2 95.9(5) 3_656 . ?
O4 Li1 O2 100.8(5) 5 . ?
Li2 Li1 O3W 58(2) 3_656 5 ?
O4 Li1 O3W 88(2) 8_557 5 ?
O1 Li1 O3W 103(2) 3_656 5 ?
O4 Li1 O3W 15.4(19) 5 5 ?
O2 Li1 O3W 113(2) . 5 ?
Li2 Li1 O3W 61(2) 3_656 8_557 ?
O4 Li1 O3W 14.0(19) 8_557 8_557 ?
O1 Li1 O3W 114(2) 3_656 8_557 ?
O4 Li1 O3W 86(2) 5 8_557 ?
O2 Li1 O3W 143(2) . 8_557 ?
O3W Li1 O3W 82(4) 5 8_557 ?
Li2 Li1 Li1 87.6(9) 3_656 4_567 ?
O4 Li1 Li1 49.3(4) 8_557 4_567 ?
O1 Li1 Li1 154.2(5) 3_656 4_567 ?
O4 Li1 Li1 47.0(4) 5 4_567 ?
O2 Li1 Li1 105.0(4) . 4_567 ?
O3W Li1 Li1 55(2) 5 4_567 ?
O3W Li1 Li1 54(2) 8_557 4_567 ?
Li2 Li1 Co1 112.7(10) 3_656 . ?
O4 Li1 Co1 161.6(6) 8_557 . ?
O1 Li1 Co1 72.7(4) 3_656 . ?
O4 Li1 Co1 78.2(4) 5 . ?
O2 Li1 Co1 43.5(2) . . ?
O3W Li1 Co1 83(2) 5 . ?
O3W Li1 Co1 164(2) 8_557 . ?
Li1 Li1 Co1 113.0(6) 4_567 . ?
Li2 Li1 Li2 62.0(10) 3_656 2_665 ?
O4 Li1 Li2 44.7(4) 8_557 2_665 ?
O1 Li1 Li2 129.4(7) 3_656 2_665 ?
O4 Li1 Li2 44.6(4) 5 2_665 ?
O2 Li1 Li2 129.3(6) . 2_665 ?
O3W Li1 Li2 44(2) 5 2_665 ?
O3W Li1 Li2 42(2) 8_557 2_665 ?
Li1 Li1 Li2 25.7(5) 4_567 2_665 ?
Co1 Li1 Li2 122.5(5) . 2_665 ?
Li1 Li2 O1 75.1(10) 3_656 . ?
Li1 Li2 O3W 89(2) 3_656 7_556 ?
O1 Li2 O3W 122(3) . 7_556 ?
Li1 Li2 O1W' 172.1(16) 3_656 . ?
O1 Li2 O1W' 99.2(11) . . ?
O3W Li2 O1W' 99(2) 7_556 . ?
Li1 Li2 O1W 167.2(16) 3_656 . ?
O1 Li2 O1W 114.8(11) . . ?
O3W Li2 O1W 79(2) 7_556 . ?
O1W' Li2 O1W 20.7(10) . . ?
Li1 Li2 O4 68.4(9) 3_656 6_554 ?
O1 Li2 O4 125.7(9) . 6_554 ?
O3W Li2 O4 97(2) 7_556 6_554 ?
O1W' Li2 O4 111.9(11) . 6_554 ?
O1W Li2 O4 108.7(11) . 6_554 ?
Li1 Li2 O3W 86(2) 3_656 6_554 ?
O1 Li2 O3W 134(3) . 6_554 ?
O3W Li2 O3W 99(3) 7_556 6_554 ?
O1W' Li2 O3W 94(2) . 6_554 ?
O1W Li2 O3W 92(2) . 6_554 ?
O4 Li2 O3W 18(2) 6_554 6_554 ?
Li1 Li2 O4 71.5(10) 3_656 7_556 ?
O1 Li2 O4 118.3(8) . 7_556 ?
O3W Li2 O4 18(2) 7_556 7_556 ?
O1W' Li2 O4 116.3(11) . 7_556 ?
O1W Li2 O4 96.1(10) . 7_556 ?
O4 Li2 O4 86.5(6) 6_554 7_556 ?
O3W Li2 O4 94(3) 6_554 7_556 ?
Li1 Li2 Li2 92.3(9) 3_656 4_566 ?
O1 Li2 Li2 166.3(7) . 4_566 ?
O3W Li2 Li2 52(3) 7_556 4_566 ?
O1W' Li2 Li2 93.8(9) . 4_566 ?
O1W Li2 Li2 77.0(9) . 4_566 ?
O4 Li2 Li2 51.2(5) 6_554 4_566 ?
O3W Li2 Li2 48(3) 6_554 4_566 ?
O4 Li2 Li2 51.0(6) 7_556 4_566 ?
Li1 Li2 Li1 66.7(10) 3_656 2_664 ?
O1 Li2 Li1 141.1(9) . 2_664 ?
O3W Li2 Li1 53(2) 7_556 2_664 ?
O1W' Li2 Li1 119.5(10) . 2_664 ?
O1W Li2 Li1 102.2(10) . 2_664 ?
O4 Li2 Li1 44.5(4) 6_554 2_664 ?
O3W Li2 Li1 52(3) 6_554 2_664 ?
O4 Li2 Li1 42.5(4) 7_556 2_664 ?
Li2 Li2 Li1 25.7(5) 4_566 2_664 ?
O1W O1W Li2 99.0(10) 4_566 . ?
O1W O1W H1WA 151.2 4_566 . ?
Li2 O1W H1WA 109.5 . . ?
O1W O1W H1WB 36.9 4_566 . ?
Li2 O1W H1WB 135.0 . . ?
H1WA O1W H1WB 115.3 . . ?
O1W O1W H1WC 152.1 4_566 . ?
Li2 O1W H1WC 99.0 . . ?
H1WA O1W H1WC 20.1 . . ?
H1WB O1W H1WC 124.9 . . ?
O1W O1W H1WD 89.1 4_566 . ?
Li2 O1W H1WD 110.2 . . ?
H1WA O1W H1WD 78.0 . . ?
H1WB O1W H1WD 83.8 . . ?
H1WC O1W H1WD 64.7 . . ?
Li2 O1W' H1WA 113.0 . . ?
Li2 O1W' H1WB 102.2 . . ?
H1WA O1W' H1WB 76.7 . . ?
Li2 O1W' H1WC 119.2 . . ?
H1WA O1W' H1WC 38.1 . . ?
H1WB O1W' H1WC 110.9 . . ?
Li2 O1W' H1WD 136.4 . . ?
H1WA O1W' H1WD 108.0 . . ?
H1WB O1W' H1WD 73.1 . . ?
H1WC O1W' H1WD 102.0 . . ?
O4 O3W C8 79(8) . . ?
O4 O3W Li2 90(9) . 7_546 ?
C8 O3W Li2 130(6) . 7_546 ?
O4 O3W Li2 81(8) . 6 ?
C8 O3W Li2 143(6) . 6 ?
Li2 O3W Li2 80(3) 7_546 6 ?
O4 O3W Li1 58(7) . 5_445 ?
C8 O3W Li1 110(5) . 5_445 ?
Li2 O3W Li1 33.2(15) 7_546 5_445 ?
Li2 O3W Li1 84(3) 6 5_445 ?
O4 O3W Li1 48(6) . 8_457 ?
C8 O3W Li1 119(5) . 8_457 ?
Li2 O3W Li1 85(3) 7_546 8_457 ?
Li2 O3W Li1 32.7(14) 6 8_457 ?
Li1 O3W Li1 70(2) 5_445 8_457 ?
O4 O3W H3W 104.8 . . ?
C8 O3W H3W 102.1 . . ?
Li2 O3W H3W 127.9 7_546 . ?
Li2 O3W H3W 54.7 6 . ?
Li1 O3W H3W 138.0 5_445 . ?
Li1 O3W H3W 70.9 8_457 . ?
O6W O7W H4W 69.4 . . ?

loop_
_geom_bond_atom_site_label_1
_geom_bond_atom_site_label_2
_geom_bond_distance
_geom_bond_site_symmetry_2
_geom_bond_publ_flag
Co1 O2 1.957(3) 3_656 ?
Co1 O2 1.957(3) . ?
Co1 O3 1.962(3) 5 ?
Co1 O3 1.962(3) 7_556 ?
Co1 Li1 2.843(12) 3_656 ?
Co1 Li1 2.843(12) . ?
O1 C7 1.237(5) . ?
O1 Li2 1.889(15) . ?
O1 Li1 1.974(13) 3_656 ?
O2 C7 1.268(5) . ?
O2 Li1 2.142(14) . ?
O3 C8 1.256(4) . ?
O3 Co1 1.962(3) 5_445 ?
O4 O3W 0.63(7) . ?
O4 C8 1.253(5) . ?
O4 Li1 1.926(12) 8_457 ?
O4 Li1 1.997(12) 5_445 ?
O4 Li2 2.001(14) 6 ?
O4 Li2 2.007(17) 7_546 ?
O4 H3W 1.1772 . ?
C1 C2 1.377(5) . ?
C1 C6 1.409(9) . ?
C1 C6' 1.413(8) . ?
C1 C7 1.502(5) . ?
C2 C3 1.394(5) . ?
C2 H2A 0.9500 . ?
C3 C4 1.419(9) . ?
C3 C4' 1.431(9) . ?
C3 C8 1.495(5) . ?
C4 C5 1.391(12) . ?
C4 H4A 0.9500 . ?
C5 C6 1.380(13) . ?
C5 H5A 0.9500 . ?
C6 H6A 0.9500 . ?
C4' C5' 1.353(12) . ?
C4' H4'A 0.9500 . ?
C5' C6' 1.403(12) . ?
C5' H5'A 0.9500 . ?
C6' H6'A 0.9500 . ?
C8 O3W 1.21(8) . ?
Li1 Li2 1.24(2) 3_656 ?
Li1 O4 1.926(12) 8_557 ?
Li1 O1 1.974(13) 3_656 ?
Li1 O4 1.997(12) 5 ?
Li1 O3W 2.26(9) 5 ?
Li1 O3W 2.29(8) 8_557 ?
Li1 Li1 2.62(2) 4_567 ?
Li1 Li2 2.850(19) 2_665 ?
Li2 Li1 1.24(2) 3_656 ?
Li2 O3W 1.90(9) 7_556 ?
Li2 O1W' 1.97(3) . ?
Li2 O1W 1.97(3) . ?
Li2 O4 2.001(14) 6_554 ?
Li2 O3W 2.01(8) 6_554 ?
Li2 O4 2.007(17) 7_556 ?
Li2 Li2 2.52(3) 4_566 ?
Li2 Li1 2.850(19) 2_664 ?
O1W H1WA 0.8499 . ?
O1W H1WB 0.8501 . ?
O1W' H1WC 0.8500 . ?
O1W' H1WD 0.8500 . ?
O2W H2W 0.8500 . ?
O3W Li2 1.90(9) 7_546 ?
O3W Li2 2.01(8) 6 ?
O3W Li1 2.26(9) 5_445 ?
O3W Li1 2.29(8) 8_457 ?
O3W H3W 0.8500 . ?
O4W H4W 0.8501 . ?
O5W H5W 0.8499 . ?
